data_2201924
loop_
_publ_author_name
'Thamotharan. S'
'Parthasarathi. V'
'Hunnur, Raveendra, K.'
'Badami, Bharati'
'Linden, Anthony'

_publ_section_title
;
 2-(4-Bromophenyl)-5-methyl-2,3-dihydro-4<i>H</i>-1,2,4-triazol-3-one
;
_journal_issue 2
_journal_name_full 'Acta Crystallographica Section E'
_journal_page_first o225
_journal_page_last o226
_journal_paper_doi 10.1107/S1600536803001363
_journal_volume 59
_journal_year 2003
_chemical_formula_iupac 'C9 H8 Br N3 O'
_chemical_formula_moiety 'C9 H8 Br N3 O'
_chemical_formula_sum 'C9 H8 Br N3 O'
_chemical_formula_weight 254.09
_chemical_melting_point 503
_chemical_name_systematic
;
2-(4-Bromophenyl)-5-methyl-2,3-dihydro-4H-1,2,4-triazol-3-one
;
_space_group_IT_number 14
_symmetry_cell_setting monoclinic
_symmetry_space_group_name_Hall '-P 2ybc'
_symmetry_space_group_name_H-M 'P 1 21/c 1'
_atom_sites_solution_hydrogens mixed
_atom_sites_solution_primary direct
_atom_sites_solution_secondary difmap
_audit_creation_method SHELXL-97
_cell_angle_alpha 90.00
_cell_angle_beta 93.9045(7)
_cell_angle_gamma 90.00
_cell_formula_units_Z 4
_cell_length_a 4.03330(10)
_cell_length_b 10.8622(2)
_cell_length_c 21.1608(4)
_cell_measurement_reflns_used 26468
_cell_measurement_temperature 160(2)
_cell_measurement_theta_max 30.03
_cell_measurement_theta_min 2.0
_cell_volume 924.91(3)
_computing_cell_refinement 'DENZO--SMN (Otwinowski & Minor, 1997)'
_computing_data_collection 'COLLECT (Nonius, 2000)'
_computing_data_reduction 'DENZO--SMN and SCALEPACK (Otwinowski & Minor, 1997)'
_computing_molecular_graphics 'ORTEP-3 (Version 1.07; Farrugia, 1997)'
_computing_publication_material 'SHELXL97 and PLATON (Spek, 2002)'
_computing_structure_refinement 'SHELXL97 (Sheldrick, 1997)'
_computing_structure_solution 'SIR92 (Altomare et al., 1994)'
_diffrn_ambient_temperature 160(2)
_diffrn_detector_area_resol_mean 9
_diffrn_measured_fraction_theta_full 0.997
_diffrn_measured_fraction_theta_max 0.997
_diffrn_measurement_device_type 'Nonius KappaCCD'
_diffrn_measurement_method '\f and \w scans with \k offsets'
_diffrn_radiation_monochromator 'horizontally mounted graphite crystal'
_diffrn_radiation_source 'Nonius FR590 sealed tube generator'
_diffrn_radiation_type 'Mo K\a'
_diffrn_radiation_wavelength 0.71073
_diffrn_reflns_av_R_equivalents 0.0867
_diffrn_reflns_av_sigmaI/netI 0.0385
_diffrn_reflns_limit_h_max 5
_diffrn_reflns_limit_h_min -5
_diffrn_reflns_limit_k_max 15
_diffrn_reflns_limit_k_min -15
_diffrn_reflns_limit_l_max 29
_diffrn_reflns_limit_l_min -29
_diffrn_reflns_number 22923
_diffrn_reflns_theta_full 30.04
_diffrn_reflns_theta_max 30.04
_diffrn_reflns_theta_min 2.11
_diffrn_standards_decay_% 0
_diffrn_standards_number 0
_exptl_absorpt_coefficient_mu 4.411
_exptl_absorpt_correction_T_max 0.818
_exptl_absorpt_correction_T_min 0.550
_exptl_absorpt_correction_type multi-scan
_exptl_absorpt_process_details '(SORTAV; Blessing, 1995)'
_exptl_crystal_colour colourless
_exptl_crystal_density_diffrn 1.825
_exptl_crystal_density_method 'not measured'
_exptl_crystal_description needle
_exptl_crystal_F_000 504
_exptl_crystal_size_max 0.25
_exptl_crystal_size_mid 0.08
_exptl_crystal_size_min 0.05
_refine_diff_density_max 0.354
_refine_diff_density_min -0.745
_refine_ls_extinction_coef 0.0047(11)
_refine_ls_extinction_expression Fc^*^=kFc[1+0.001xFc^2^\l^3^/sin(2\q)]^-1/4^
_refine_ls_extinction_method SHELXL97
_refine_ls_goodness_of_fit_ref 1.072
_refine_ls_hydrogen_treatment mixed
_refine_ls_matrix_type full
_refine_ls_number_parameters 133
_refine_ls_number_reflns 2710
_refine_ls_number_restraints 0
_refine_ls_restrained_S_all 1.072
_refine_ls_R_factor_all 0.0511
_refine_ls_R_factor_gt 0.0376
_refine_ls_shift/su_max 0.001
_refine_ls_shift/su_mean 0.000
_refine_ls_structure_factor_coef Fsqd
_refine_ls_weighting_details 'calc w = 1/[\s^2^(Fo^2^)+(0.0309P)^2^+0.9447P] where P = (Fo^2^+2Fc^2^)/3'
_refine_ls_weighting_scheme calc
_refine_ls_wR_factor_gt 0.0866
_refine_ls_wR_factor_ref 0.0919
_reflns_number_gt 2239
_reflns_number_total 2710
_reflns_threshold_expression I>2\s(I)
_cod_data_source_file cv6165.cif
_cod_data_source_block I
_cod_depositor_comments
;
The following automatic conversions were performed:

'_atom_sites_solution_hydrogens' value 'geom & difmap' was changed to
'mixed'.

Automatic conversion script
Id: cif_fix_values 6452 2018-10-05 10:23:21Z andrius 
;
_cod_original_sg_symbol_H-M 'P 21/c'
_cod_database_code 2201924
_cod_database_fobs_code 2201924

loop_
_symmetry_equiv_pos_as_xyz
'x, y, z'
'-x, y+1/2, -z+1/2'
'-x, -y, -z'
'x, -y-1/2, z-1/2'

loop_
_atom_site_label
_atom_site_fract_x
_atom_site_fract_y
_atom_site_fract_z
_atom_site_U_iso_or_equiv
_atom_site_adp_type
_atom_site_calc_flag
_atom_site_refinement_flags
_atom_site_occupancy
_atom_site_disorder_assembly
_atom_site_disorder_group
_atom_site_type_symbol
Br1 0.47845(7) 0.43164(3) 0.247065(13) 0.03786(12) Uani d . 1 . . Br
O3 -0.3515(5) 0.90921(16) 0.07107(8) 0.0317(4) Uani d . 1 . . O
N1 0.0777(5) 0.7294(2) -0.03332(10) 0.0293(4) Uani d . 1 . . N
N2 -0.0216(5) 0.75724(19) 0.02714(9) 0.0257(4) Uani d . 1 . . N
N4 -0.2445(5) 0.89435(19) -0.03592(10) 0.0268(4) Uani d . 1 . . N
H4 -0.364(8) 0.951(3) -0.0503(14) 0.029(8) Uiso d . 1 . . H
C3 -0.2218(6) 0.8594(2) 0.02653(11) 0.0257(5) Uani d . 1 . . C
C5 -0.0631(6) 0.8141(2) -0.06907(12) 0.0272(5) Uani d . 1 . . C
C6 0.0927(6) 0.6825(2) 0.07920(11) 0.0250(5) Uani d . 1 . . C
C7 0.2578(6) 0.5739(2) 0.06724(12) 0.0298(5) Uani d . 1 . . C
H7 0.2912 0.5507 0.0249 0.036 Uiso calc R 1 . . H
C8 0.3744(6) 0.4991(2) 0.11710(12) 0.0312(5) Uani d . 1 . . C
H8 0.4899 0.4251 0.1092 0.037 Uiso calc R 1 . . H
C9 0.3206(6) 0.5336(2) 0.17836(12) 0.0293(5) Uani d . 1 . . C
C10 0.1548(6) 0.6416(2) 0.19065(12) 0.0308(5) Uani d . 1 . . C
H10 0.1195 0.6640 0.2331 0.037 Uiso calc R 1 . . H
C11 0.0404(6) 0.7172(2) 0.14101(12) 0.0291(5) Uani d . 1 . . C
H11 -0.0724 0.7917 0.1491 0.035 Uiso calc R 1 . . H
C51 -0.0278(8) 0.8248(3) -0.13792(14) 0.0428(7) Uani d . 1 . . C
H511 0.0957 0.8999 -0.1465 0.064 Uiso calc R 1 . . H
H512 -0.2485 0.8284 -0.1603 0.064 Uiso calc R 1 . . H
H513 0.0928 0.7531 -0.1526 0.064 Uiso calc R 1 . . H

loop_
_atom_site_aniso_label
_atom_site_aniso_U_11
_atom_site_aniso_U_22
_atom_site_aniso_U_33
_atom_site_aniso_U_12
_atom_site_aniso_U_13
_atom_site_aniso_U_23
Br1 0.03697(17) 0.03874(18) 0.03746(17) 0.00197(11) -0.00042(11) 0.01047(11)
O3 0.0403(10) 0.0261(9) 0.0297(9) 0.0065(7) 0.0111(7) -0.0003(7)
N1 0.0328(11) 0.0312(11) 0.0243(10) 0.0026(9) 0.0047(8) -0.0035(8)
N2 0.0282(10) 0.0253(10) 0.0239(10) 0.0012(8) 0.0055(7) -0.0029(7)
N4 0.0296(10) 0.0242(10) 0.0270(10) 0.0018(8) 0.0044(8) 0.0017(8)
C3 0.0265(11) 0.0229(11) 0.0279(11) -0.0023(9) 0.0045(9) -0.0002(9)
C5 0.0286(12) 0.0267(12) 0.0268(11) 0.0001(9) 0.0052(9) -0.0034(9)
C6 0.0232(11) 0.0247(11) 0.0272(12) -0.0025(9) 0.0024(9) -0.0008(9)
C7 0.0305(12) 0.0281(12) 0.0308(12) 0.0035(10) 0.0036(9) -0.0039(10)
C8 0.0303(12) 0.0290(13) 0.0340(13) 0.0044(10) 0.0008(10) -0.0012(10)
C9 0.0257(11) 0.0301(12) 0.0320(12) -0.0027(10) 0.0012(9) 0.0053(10)
C10 0.0359(13) 0.0308(12) 0.0262(12) -0.0013(11) 0.0056(10) -0.0026(10)
C11 0.0340(13) 0.0263(12) 0.0278(12) 0.0030(10) 0.0066(9) -0.0013(9)
C51 0.0506(17) 0.0473(18) 0.0307(14) 0.0063(13) 0.0049(12) 0.0008(12)

loop_
_atom_type_symbol
_atom_type_description
_atom_type_scat_dispersion_real
_atom_type_scat_dispersion_imag
_atom_type_scat_source
C C 0.0033 0.0016 'International Tables Vol C Tables 4.2.6.8 and 6.1.1.4'
H H 0.0000 0.0000 'International Tables Vol C Tables 4.2.6.8 and 6.1.1.4'
Br Br -0.2901 2.4595 'International Tables Vol C Tables 4.2.6.8 and 6.1.1.4'
N N 0.0061 0.0033 'International Tables Vol C Tables 4.2.6.8 and 6.1.1.4'
O O 0.0106 0.0060 'International Tables Vol C Tables 4.2.6.8 and 6.1.1.4'

loop_
_geom_angle_atom_site_label_1
_geom_angle_atom_site_label_2
_geom_angle_atom_site_label_3
_geom_angle
_geom_angle_publ_flag
C5 N1 N2 103.8(2) yes
C3 N2 N1 111.8(2) yes
C3 N2 C6 129.0(2) ?
N1 N2 C6 119.2(2) ?
C5 N4 C3 108.4(2) yes
C5 N4 H4 127(2) ?
C3 N4 H4 124(2) ?
O3 C3 N2 128.9(2) ?
O3 C3 N4 127.6(2) ?
N2 C3 N4 103.5(2) yes
N1 C5 N4 112.5(2) yes
N1 C5 C51 124.3(2) ?
N4 C5 C51 123.2(2) ?
C7 C6 C11 120.5(2) ?
C7 C6 N2 118.6(2) ?
C11 C6 N2 120.9(2) ?
C6 C7 C8 120.1(2) ?
C6 C7 H7 120.0 ?
C8 C7 H7 120.0 ?
C9 C8 C7 119.2(2) ?
C9 C8 H8 120.4 ?
C7 C8 H8 120.4 ?
C8 C9 C10 121.0(2) ?
C8 C9 Br1 119.60(19) ?
C10 C9 Br1 119.40(19) ?
C9 C10 C11 120.0(2) ?
C9 C10 H10 120.0 ?
C11 C10 H10 120.0 ?
C10 C11 C6 119.2(2) ?
C10 C11 H11 120.4 ?
C6 C11 H11 120.4 ?
C5 C51 H511 109.5 ?
C5 C51 H512 109.5 ?
H511 C51 H512 109.5 ?
C5 C51 H513 109.5 ?
H511 C51 H513 109.5 ?
H512 C51 H513 109.5 ?

loop_
_geom_bond_atom_site_label_1
_geom_bond_atom_site_label_2
_geom_bond_site_symmetry_2
_geom_bond_distance
_geom_bond_publ_flag
Br1 C9 . 1.902(2) ?
O3 C3 . 1.234(3) ?
N1 C5 . 1.297(3) yes
N1 N2 . 1.400(3) yes
N2 C3 . 1.372(3) yes
N2 C6 . 1.420(3) ?
N4 C5 . 1.363(3) yes
N4 C3 . 1.372(3) yes
N4 H4 . 0.82(3) ?
C5 C51 . 1.478(4) ?
C6 C7 . 1.386(3) ?
C6 C11 . 1.391(3) ?
C7 C8 . 1.388(3) ?
C7 H7 . 0.9500 ?
C8 C9 . 1.381(4) ?
C8 H8 . 0.9500 ?
C9 C10 . 1.384(4) ?
C10 C11 . 1.387(4) ?
C10 H10 . 0.9500 ?
C11 H11 . 0.9500 ?
C51 H511 . 0.9800 ?
C51 H512 . 0.9800 ?
C51 H513 . 0.9800 ?

loop_
_geom_hbond_atom_site_label_D
_geom_hbond_atom_site_label_H
_geom_hbond_atom_site_label_A
_geom_hbond_site_symmetry_A
_geom_hbond_distance_DH
_geom_hbond_distance_HA
_geom_hbond_distance_DA
_geom_hbond_angle_DHA
_geom_hbond_publ_flag
N4 H4 O3 3_475 0.82(3) 1.94(3) 2.756(3) 171(3) yes

loop_
_geom_torsion_atom_site_label_1
_geom_torsion_atom_site_label_2
_geom_torsion_atom_site_label_3
_geom_torsion_atom_site_label_4
_geom_torsion
C5 N1 N2 C3 -0.1(3)
C5 N1 N2 C6 -179.2(2)
N1 N2 C3 O3 -179.8(2)
C6 N2 C3 O3 -0.8(4)
N1 N2 C3 N4 0.0(3)
C6 N2 C3 N4 179.0(2)
C5 N4 C3 O3 179.9(2)
C5 N4 C3 N2 0.1(3)
N2 N1 C5 N4 0.2(3)
N2 N1 C5 C51 179.1(2)
C3 N4 C5 N1 -0.2(3)
C3 N4 C5 C51 -179.1(2)
C3 N2 C6 C7 171.6(2)
N1 N2 C6 C7 -9.5(3)
C3 N2 C6 C11 -8.4(4)
N1 N2 C6 C11 170.5(2)
C11 C6 C7 C8 -0.4(4)
N2 C6 C7 C8 179.6(2)
C6 C7 C8 C9 0.7(4)
C7 C8 C9 C10 -0.5(4)
C7 C8 C9 Br1 179.88(19)
C8 C9 C10 C11 -0.1(4)
Br1 C9 C10 C11 179.57(19)
C9 C10 C11 C6 0.4(4)
C7 C6 C11 C10 -0.1(4)
N2 C6 C11 C10 179.8(2)

loop_
_cod_related_entry_id
_cod_related_entry_database
_cod_related_entry_code
1 ChemSpider 538916
